data_2216542
loop_
_publ_author_name
'Saeed, Aamer'
'Khera, Rasheed Ahmad'
'Bolte, Michael'

_publ_section_title
;
 Methyl 3,4,5-trimethoxybenzoate
;
_journal_coeditor_code HK2329
_journal_issue 12
_journal_name_full 'Acta Crystallographica Section E'
_journal_page_first o4582
_journal_page_last o4582
_journal_paper_doi 10.1107/S1600536807054384
_journal_volume 63
_journal_year 2007
_chemical_formula_iupac 'C11 H14 O5'
_chemical_formula_moiety 'C11 H14 O5'
_chemical_formula_sum 'C11 H14 O5'
_chemical_formula_weight 226.22
_chemical_name_systematic
;
Methyl 3,4,5-trimethoxybenzoate
;
_space_group_IT_number 14
_symmetry_cell_setting monoclinic
_symmetry_space_group_name_Hall '-P 2ybc'
_symmetry_space_group_name_H-M 'P 1 21/c 1'
_atom_sites_solution_hydrogens geom
_atom_sites_solution_primary direct
_atom_sites_solution_secondary difmap
_audit_creation_method SHELXL-97
_cell_angle_alpha 90.00
_cell_angle_beta 106.545(7)
_cell_angle_gamma 90.00
_cell_formula_units_Z 4
_cell_length_a 17.6930(15)
_cell_length_b 4.5050(5)
_cell_length_c 14.6383(12)
_cell_measurement_reflns_used 7934
_cell_measurement_temperature 173(2)
_cell_measurement_theta_max 25.6
_cell_measurement_theta_min 3.5
_cell_volume 1118.47(19)
_computing_cell_refinement 'X-AREA (Stoe & Cie, 2002)'
_computing_data_collection 'X-AREA (Stoe & Cie, 2002)'
_computing_data_reduction 'X-RED32 (Stoe & Cie, 2002)'
_computing_molecular_graphics 'PLATON (Spek, 2003)'
_computing_publication_material 'SHELXL97 (Sheldrick, 1997)'
_computing_structure_refinement 'SHELXL97 (Sheldrick, 1997)'
_computing_structure_solution 'SHELXS97 (Sheldrick, 1997)'
_diffrn_ambient_temperature 173(2)
_diffrn_measured_fraction_theta_full 0.996
_diffrn_measured_fraction_theta_max 0.992
_diffrn_measurement_device_type 'STOE IPDS-II diffractometer'
_diffrn_measurement_method '\w scans'
_diffrn_radiation_monochromator graphite
_diffrn_radiation_source 'fine-focus sealed tube'
_diffrn_radiation_type MoK\a
_diffrn_radiation_wavelength 0.71073
_diffrn_reflns_av_R_equivalents 0.0683
_diffrn_reflns_av_sigmaI/netI 0.0386
_diffrn_reflns_limit_h_max 21
_diffrn_reflns_limit_h_min -21
_diffrn_reflns_limit_k_max 5
_diffrn_reflns_limit_k_min -4
_diffrn_reflns_limit_l_max 17
_diffrn_reflns_limit_l_min -15
_diffrn_reflns_number 8229
_diffrn_reflns_theta_full 25.00
_diffrn_reflns_theta_max 25.61
_diffrn_reflns_theta_min 3.60
_diffrn_standards_number 0
_exptl_absorpt_coefficient_mu 0.106
_exptl_absorpt_correction_type none
_exptl_crystal_colour colorless
_exptl_crystal_density_diffrn 1.343
_exptl_crystal_density_method 'not measured'
_exptl_crystal_description block
_exptl_crystal_F_000 480
_exptl_crystal_size_max 0.42
_exptl_crystal_size_mid 0.37
_exptl_crystal_size_min 0.21
_refine_diff_density_max 0.286
_refine_diff_density_min -0.202
_refine_ls_extinction_coef 0.035(5)
_refine_ls_extinction_expression Fc^*^=kFc[1+0.001xFc^2^\l^3^/sin(2\q)]^-1/4^
_refine_ls_extinction_method SHELXL
_refine_ls_goodness_of_fit_ref 1.064
_refine_ls_hydrogen_treatment constr
_refine_ls_matrix_type full
_refine_ls_number_parameters 150
_refine_ls_number_reflns 2094
_refine_ls_number_restraints 0
_refine_ls_restrained_S_all 1.064
_refine_ls_R_factor_all 0.0461
_refine_ls_R_factor_gt 0.0398
_refine_ls_shift/su_max 0.001
_refine_ls_shift/su_mean 0.000
_refine_ls_structure_factor_coef Fsqd
_refine_ls_weighting_details 'calc w=1/[\s^2^(Fo^2^)+(0.0714P)^2^+0.0891P] where P=(Fo^2^+2Fc^2^)/3'
_refine_ls_weighting_scheme calc
_refine_ls_wR_factor_gt 0.1104
_refine_ls_wR_factor_ref 0.1141
_reflns_number_gt 1796
_reflns_number_total 2094
_reflns_threshold_expression I>2\s(I)
_cod_data_source_file hk2329.cif
_cod_data_source_block I
_cod_original_cell_volume 1118.47(18)
_cod_original_sg_symbol_H-M 'P 21/c'
_cod_database_code 2216542
_cod_database_fobs_code 2216542

loop_
_symmetry_equiv_pos_as_xyz
'x, y, z'
'-x, y+1/2, -z+1/2'
'-x, -y, -z'
'x, -y-1/2, z-1/2'

loop_
_atom_site_type_symbol
_atom_site_label
_atom_site_fract_x
_atom_site_fract_y
_atom_site_fract_z
_atom_site_U_iso_or_equiv
_atom_site_adp_type
_atom_site_calc_flag
_atom_site_refinement_flags
_atom_site_occupancy
C C1 0.69462(7) 0.3640(3) 0.37200(9) 0.0242(3) Uani d . 1
C C2 0.69852(7) 0.5101(3) 0.28963(9) 0.0257(3) Uani d . 1
H H2 0.6538 0.6118 0.2510 0.031 Uiso calc R 1
C C3 0.76894(7) 0.5054(3) 0.26446(9) 0.0253(3) Uani d . 1
C C4 0.83503(7) 0.3570(3) 0.32254(9) 0.0231(3) Uani d . 1
C C5 0.83048(7) 0.2175(3) 0.40627(9) 0.0233(3) Uani d . 1
C C6 0.75980(7) 0.2157(3) 0.43092(9) 0.0246(3) Uani d . 1
H H6 0.7561 0.1157 0.4866 0.030 Uiso calc R 1
C C11 0.62009(7) 0.3662(3) 0.40168(9) 0.0277(3) Uani d . 1
O O11 0.61194(5) 0.2474(3) 0.47227(7) 0.0393(3) Uani d . 1
O O12 0.56223(5) 0.5192(3) 0.34019(7) 0.0395(3) Uani d . 1
C C12 0.48913(8) 0.5425(5) 0.36571(12) 0.0513(5) Uani d . 1
H H12A 0.4968 0.6739 0.4209 0.077 Uiso calc R 1
H H12B 0.4732 0.3452 0.3816 0.077 Uiso calc R 1
H H12C 0.4480 0.6241 0.3118 0.077 Uiso calc R 1
O O31 0.77982(5) 0.6370(2) 0.18506(7) 0.0333(3) Uani d . 1
C C31 0.71604(8) 0.8117(3) 0.12770(10) 0.0335(3) Uani d . 1
H H31A 0.7012 0.9633 0.1674 0.050 Uiso calc R 1
H H31B 0.6707 0.6830 0.0999 0.050 Uiso calc R 1
H H31C 0.7326 0.9081 0.0766 0.050 Uiso calc R 1
O O41 0.90383(5) 0.34196(19) 0.29594(7) 0.0259(3) Uani d . 1
C C41 0.95168(8) 0.6036(3) 0.32068(12) 0.0336(3) Uani d . 1
H H41A 0.9677 0.6291 0.3900 0.050 Uiso calc R 1
H H41B 0.9213 0.7772 0.2905 0.050 Uiso calc R 1
H H41C 0.9987 0.5830 0.2984 0.050 Uiso calc R 1
O O51 0.89959(5) 0.0934(2) 0.46006(7) 0.0287(3) Uani d . 1
C C51 0.89795(7) -0.0633(3) 0.54457(10) 0.0322(3) Uani d . 1
H H51A 0.8620 -0.2330 0.5273 0.048 Uiso calc R 1
H H51B 0.8796 0.0701 0.5867 0.048 Uiso calc R 1
H H51C 0.9511 -0.1342 0.5775 0.048 Uiso calc R 1

loop_
_atom_site_aniso_label
_atom_site_aniso_U_11
_atom_site_aniso_U_22
_atom_site_aniso_U_33
_atom_site_aniso_U_12
_atom_site_aniso_U_13
_atom_site_aniso_U_23
C1 0.0216(6) 0.0282(7) 0.0245(7) -0.0041(5) 0.0092(5) -0.0066(5)
C2 0.0232(6) 0.0300(7) 0.0244(7) 0.0002(5) 0.0075(5) -0.0024(5)
C3 0.0288(6) 0.0256(7) 0.0246(7) -0.0014(5) 0.0125(5) -0.0023(5)
C4 0.0244(6) 0.0211(6) 0.0278(7) -0.0008(4) 0.0137(5) -0.0047(5)
C5 0.0245(6) 0.0211(6) 0.0257(7) -0.0008(5) 0.0096(5) -0.0044(5)
C6 0.0271(6) 0.0260(7) 0.0231(6) -0.0035(5) 0.0109(5) -0.0027(5)
C11 0.0229(6) 0.0367(8) 0.0241(7) -0.0028(5) 0.0076(5) -0.0039(5)
O11 0.0280(5) 0.0589(7) 0.0355(6) 0.0020(4) 0.0162(4) 0.0110(5)
O12 0.0223(5) 0.0683(8) 0.0305(5) 0.0077(4) 0.0119(4) 0.0096(5)
C12 0.0246(6) 0.0905(14) 0.0431(9) 0.0153(7) 0.0166(6) 0.0177(9)
O31 0.0325(5) 0.0423(6) 0.0304(5) 0.0080(4) 0.0173(4) 0.0112(4)
C31 0.0355(7) 0.0372(8) 0.0299(7) 0.0059(6) 0.0127(6) 0.0062(6)
O41 0.0261(4) 0.0219(5) 0.0362(5) 0.0001(3) 0.0191(4) -0.0029(4)
C41 0.0311(6) 0.0245(7) 0.0531(9) -0.0036(5) 0.0245(6) -0.0031(6)
O51 0.0239(4) 0.0346(5) 0.0301(5) 0.0054(4) 0.0118(4) 0.0057(4)
C51 0.0300(6) 0.0367(8) 0.0311(7) 0.0013(5) 0.0105(5) 0.0070(6)

loop_
_atom_type_symbol
_atom_type_description
_atom_type_scat_dispersion_real
_atom_type_scat_dispersion_imag
_atom_type_scat_source
C C 0.0033 0.0016 'International Tables Vol C Tables 4.2.6.8 and 6.1.1.4'
H H 0.0000 0.0000 'International Tables Vol C Tables 4.2.6.8 and 6.1.1.4'
O O 0.0106 0.0060 'International Tables Vol C Tables 4.2.6.8 and 6.1.1.4'

loop_
_geom_angle_atom_site_label_1
_geom_angle_atom_site_label_2
_geom_angle_atom_site_label_3
_geom_angle
C2 C1 C6 121.64(11)
C2 C1 C11 120.77(11)
C6 C1 C11 117.58(11)
C1 C2 C3 119.30(12)
C1 C2 H2 120.3
C3 C2 H2 120.3
O31 C3 C2 124.78(11)
O31 C3 C4 115.28(10)
C2 C3 C4 119.94(12)
O41 C4 C5 119.98(11)
O41 C4 C3 120.10(11)
C5 C4 C3 119.89(11)
O51 C5 C6 124.54(11)
O51 C5 C4 114.94(10)
C6 C5 C4 120.51(11)
C5 C6 C1 118.68(12)
C5 C6 H6 120.7
C1 C6 H6 120.7
O11 C11 O12 123.08(11)
O11 C11 C1 124.97(12)
O12 C11 C1 111.95(11)
C11 O12 C12 115.46(11)
O12 C12 H12A 109.5
O12 C12 H12B 109.5
H12A C12 H12B 109.5
O12 C12 H12C 109.5
H12A C12 H12C 109.5
H12B C12 H12C 109.5
C3 O31 C31 117.27(9)
O31 C31 H31A 109.5
O31 C31 H31B 109.5
H31A C31 H31B 109.5
O31 C31 H31C 109.5
H31A C31 H31C 109.5
H31B C31 H31C 109.5
C4 O41 C41 113.09(9)
O41 C41 H41A 109.5
O41 C41 H41B 109.5
H41A C41 H41B 109.5
O41 C41 H41C 109.5
H41A C41 H41C 109.5
H41B C41 H41C 109.5
C5 O51 C51 117.59(9)
O51 C51 H51A 109.5
O51 C51 H51B 109.5
H51A C51 H51B 109.5
O51 C51 H51C 109.5
H51A C51 H51C 109.5
H51B C51 H51C 109.5

loop_
_geom_bond_atom_site_label_1
_geom_bond_atom_site_label_2
_geom_bond_distance
C1 C2 1.3925(19)
C1 C6 1.3978(18)
C1 C11 1.5013(15)
C2 C3 1.3964(17)
C2 H2 0.9500
C3 O31 1.3663(16)
C3 C4 1.4039(18)
C4 O41 1.3813(13)
C4 C5 1.4001(19)
C5 O51 1.3710(15)
C5 C6 1.3967(15)
C6 H6 0.9500
C11 O11 1.2082(17)
C11 O12 1.3448(16)
O12 C12 1.4485(15)
C12 H12A 0.9800
C12 H12B 0.9800
C12 H12C 0.9800
O31 C31 1.4345(16)
C31 H31A 0.9800
C31 H31B 0.9800
C31 H31C 0.9800
O41 C41 1.4362(16)
C41 H41A 0.9800
C41 H41B 0.9800
C41 H41C 0.9800
O51 C51 1.4317(16)
C51 H51A 0.9800
C51 H51B 0.9800
C51 H51C 0.9800

loop_
_geom_torsion_atom_site_label_1
_geom_torsion_atom_site_label_2
_geom_torsion_atom_site_label_3
_geom_torsion_atom_site_label_4
_geom_torsion
C6 C1 C2 C3 0.84(19)
C11 C1 C2 C3 179.53(11)
C1 C2 C3 O31 179.20(12)
C1 C2 C3 C4 -0.63(19)
O31 C3 C4 O41 -2.40(17)
C2 C3 C4 O41 177.45(11)
O31 C3 C4 C5 179.26(11)
C2 C3 C4 C5 -0.89(19)
O41 C4 C5 O51 5.05(17)
C3 C4 C5 O51 -176.61(11)
O41 C4 C5 C6 -176.09(10)
C3 C4 C5 C6 2.25(18)
O51 C5 C6 C1 176.71(11)
C4 C5 C6 C1 -2.03(18)
C2 C1 C6 C5 0.49(19)
C11 C1 C6 C5 -178.24(11)
C2 C1 C11 O11 -179.39(13)
C6 C1 C11 O11 -0.6(2)
C2 C1 C11 O12 0.29(17)
C6 C1 C11 O12 179.03(12)
O11 C11 O12 C12 2.1(2)
C1 C11 O12 C12 -177.58(13)
C2 C3 O31 C31 5.12(19)
C4 C3 O31 C31 -175.04(11)
C5 C4 O41 C41 -99.28(14)
C3 C4 O41 C41 82.39(14)
C6 C5 O51 C51 3.72(18)
C4 C5 O51 C51 -177.48(11)

loop_
_cod_related_entry_id
_cod_related_entry_database
_cod_related_entry_code
1 ChemSpider 15161
